data_2234694
loop_
_publ_author_name
'Fun, Hoong-Kun'
'Tantapakul, Cholpisut'
'Laphookhieo, Surat'
'Boonnak, Nawong'
'Chantrapromma, Suchada'

_publ_section_title
;
 Absolute configuration of xerophenone A
;
_journal_coeditor_code IS5112
_journal_issue 5
_journal_name_full 'Acta Crystallographica Section E'
_journal_page_first o1451
_journal_page_last o1452
_journal_paper_doi 10.1107/S1600536812015267
_journal_volume 68
_journal_year 2012
_chemical_formula_iupac 'C33 H42 O5'
_chemical_formula_moiety 'C33 H42 O5'
_chemical_formula_sum 'C33 H42 O5'
_chemical_formula_weight 518.67
_chemical_melting_point_gt 451.0
_chemical_melting_point_lt 452.4
_chemical_name_common
;
Xerophenone A
;
_chemical_name_systematic
;
(1<i>R</i>,3<i>R</i>,4<i>R</i>,6<i>S</i>,8<i>E</i>,10<i>R</i>)-10-hydroxy-8-
[hydroxy(phenyl)methylene]-4-methyl-1,6-bis(3-methylbut-2-en-1-yl)-3-(3-
methylbut-3-en-1-yl)-11-oxatricyclo[4.3.1.1^4,10^]undecane-7,9-dione
;
_space_group_IT_number 4
_symmetry_cell_setting monoclinic
_symmetry_space_group_name_Hall 'P 2yb'
_symmetry_space_group_name_H-M 'P 1 21 1'
_atom_sites_solution_hydrogens geom
_atom_sites_solution_primary direct
_atom_sites_solution_secondary difmap
_audit_creation_method SHELXL-97
_cell_angle_alpha 90.00
_cell_angle_beta 91.0360(10)
_cell_angle_gamma 90.00
_cell_formula_units_Z 2
_cell_length_a 6.1984(2)
_cell_length_b 17.0998(4)
_cell_length_c 13.7007(3)
_cell_measurement_reflns_used 4746
_cell_measurement_temperature 100
_cell_measurement_theta_max 67.47
_cell_measurement_theta_min 3.23
_cell_volume 1451.92(7)
_computing_cell_refinement 'SAINT (Bruker, 2009)'
_computing_data_collection 'APEX2 (Bruker, 2009)'
_computing_data_reduction 'SAINT (Bruker, 2009)'
_computing_molecular_graphics 'SHELXTL (Sheldrick, 2008)'
_computing_publication_material
;
SHELXTL (Sheldrick, 2008) and PLATON (Spek, 2009)
;
_computing_structure_refinement 'SHELXTL (Sheldrick, 2008)'
_computing_structure_solution 'SHELXTL (Sheldrick, 2008)'
_diffrn_ambient_temperature 100
_diffrn_measured_fraction_theta_full 0.982
_diffrn_measured_fraction_theta_max 0.982
_diffrn_measurement_device_type 'Bruker APEX Duo CCD area detector'
_diffrn_measurement_method '\f and \w scans'
_diffrn_radiation_monochromator graphite
_diffrn_radiation_source 'sealed tube'
_diffrn_radiation_type CuK\a
_diffrn_radiation_wavelength 1.54178
_diffrn_reflns_av_R_equivalents 0.0231
_diffrn_reflns_av_sigmaI/netI 0.0322
_diffrn_reflns_limit_h_max 7
_diffrn_reflns_limit_h_min -6
_diffrn_reflns_limit_k_max 20
_diffrn_reflns_limit_k_min -19
_diffrn_reflns_limit_l_max 16
_diffrn_reflns_limit_l_min -16
_diffrn_reflns_number 11622
_diffrn_reflns_theta_full 67.47
_diffrn_reflns_theta_max 67.47
_diffrn_reflns_theta_min 3.23
_diffrn_standards_number 0
_exptl_absorpt_coefficient_mu 0.622
_exptl_absorpt_correction_T_max 0.9439
_exptl_absorpt_correction_T_min 0.8296
_exptl_absorpt_correction_type multi-scan
_exptl_absorpt_process_details '(SADABS; Bruker, 2009)'
_exptl_crystal_colour Colorless
_exptl_crystal_density_diffrn 1.186
_exptl_crystal_density_method 'not measured'
_exptl_crystal_description Plate
_exptl_crystal_F_000 560
_exptl_crystal_size_max 0.31
_exptl_crystal_size_mid 0.13
_exptl_crystal_size_min 0.09
_refine_diff_density_max 0.237
_refine_diff_density_min -0.202
_refine_ls_abs_structure_details 'Flack (1983), 2079 Friedel pairs'
_refine_ls_abs_structure_Flack 0.18(16)
_refine_ls_extinction_method none
_refine_ls_goodness_of_fit_ref 1.067
_refine_ls_hydrogen_treatment constr
_refine_ls_matrix_type full
_refine_ls_number_parameters 369
_refine_ls_number_reflns 4746
_refine_ls_number_restraints 7
_refine_ls_restrained_S_all 1.067
_refine_ls_R_factor_all 0.0371
_refine_ls_R_factor_gt 0.0365
_refine_ls_shift/su_max 0.001
_refine_ls_shift/su_mean 0.001
_refine_ls_structure_factor_coef Fsqd
_refine_ls_weighting_details 'calc w=1/[\s^2^(Fo^2^)+(0.0526P)^2^+0.4822P] where P=(Fo^2^+2Fc^2^)/3'
_refine_ls_weighting_scheme calc
_refine_ls_wR_factor_gt 0.0985
_refine_ls_wR_factor_ref 0.0990
_reflns_number_gt 4661
_reflns_number_total 4746
_reflns_threshold_expression I>2\s(I)
_cod_data_source_file is5112.cif
_cod_data_source_block I
_cod_original_sg_symbol_H-M 'P 21'
_cod_database_code 2234694
_cod_database_fobs_code 2234694

loop_
_symmetry_equiv_pos_as_xyz
'x, y, z'
'-x, y+1/2, -z'

loop_
_atom_site_type_symbol
_atom_site_label
_atom_site_fract_x
_atom_site_fract_y
_atom_site_fract_z
_atom_site_U_iso_or_equiv
_atom_site_adp_type
_atom_site_calc_flag
_atom_site_refinement_flags
_atom_site_occupancy
_atom_site_symmetry_multiplicity
_atom_site_disorder_assembly
_atom_site_disorder_group
O O1 -0.2134(2) 0.52353(8) 0.24048(11) 0.0296(3) Uani d . 1 1 . .
H H1O1 -0.1378 0.5351 0.2881 0.084(13) Uiso calc R 1 1 . .
O O2 0.0272(2) 0.50870(8) 0.38262(10) 0.0262(3) Uani d . 1 1 . .
O O3 -0.2215(2) 0.27900(8) 0.24870(9) 0.0200(3) Uani d . 1 1 . .
O O4 0.4496(2) 0.36790(8) 0.32243(9) 0.0208(3) Uani d . 1 1 . .
H H1O4 0.5236 0.3382 0.2901 0.031 Uiso calc R 1 1 . .
O O5 0.4021(2) 0.26998(8) 0.43398(9) 0.0198(3) Uani d . 1 1 . .
C C1 0.1716(3) 0.38478(11) 0.43458(13) 0.0191(4) Uani d . 1 1 . .
C C2 0.0072(3) 0.33858(11) 0.49672(13) 0.0191(4) Uani d . 1 1 . .
H H2A -0.0471 0.3725 0.5474 0.023 Uiso calc R 1 1 . .
H H2B -0.1140 0.3231 0.4553 0.023 Uiso calc R 1 1 . .
C C3 0.1071(3) 0.26536(11) 0.54423(13) 0.0212(4) Uani d . 1 1 . .
H H3A 0.2122 0.2833 0.5936 0.025 Uiso calc R 1 1 . .
C C4 0.2327(3) 0.21824(11) 0.46743(14) 0.0205(4) Uani d . 1 1 . .
C C5 0.1006(3) 0.20180(11) 0.37297(13) 0.0193(4) Uani d . 1 1 . .
H H5A -0.0517 0.1970 0.3867 0.023 Uiso calc R 1 1 . .
H H5B 0.1491 0.1541 0.3421 0.023 Uiso calc R 1 1 . .
C C6 0.1428(3) 0.27366(11) 0.30699(13) 0.0184(4) Uani d . 1 1 . .
C C7 -0.0628(3) 0.31594(11) 0.27620(12) 0.0192(4) Uani d . 1 1 . .
C C8 -0.0625(3) 0.40194(12) 0.28183(13) 0.0210(4) Uani d . 1 1 . .
C C9 0.0452(3) 0.43657(12) 0.36486(14) 0.0212(4) Uani d . 1 1 . .
C C10 0.2965(3) 0.32512(11) 0.37240(13) 0.0189(4) Uani d . 1 1 . .
C C11 0.3343(3) 0.43234(12) 0.49784(14) 0.0229(4) Uani d . 1 1 . .
H H11A 0.4442 0.3969 0.5228 0.027 Uiso calc R 1 1 . .
H H11B 0.4050 0.4699 0.4561 0.027 Uiso calc R 1 1 . .
C C12 0.2397(3) 0.47577(11) 0.58299(14) 0.0236(4) Uani d . 1 1 . .
H H12A 0.0954 0.4903 0.5773 0.028 Uiso calc R 1 1 . .
C C13 0.3434(3) 0.49531(12) 0.66554(14) 0.0251(4) Uani d . 1 1 . .
C C14 0.2342(4) 0.53943(14) 0.74493(15) 0.0340(5) Uani d . 1 1 . .
H H14A 0.0824 0.5428 0.7303 0.051 Uiso calc R 1 1 . .
H H14B 0.2938 0.5912 0.7495 0.051 Uiso calc R 1 1 . .
H H14C 0.2563 0.5127 0.8059 0.051 Uiso calc R 1 1 . .
C C15 0.5786(4) 0.47874(14) 0.68566(16) 0.0320(5) Uani d . 1 1 . .
H H15A 0.6407 0.4549 0.6293 0.048 Uiso calc R 1 1 . .
H H15B 0.5926 0.4439 0.7404 0.048 Uiso calc R 1 1 . .
H H15C 0.6525 0.5268 0.7002 0.048 Uiso calc R 1 1 . .
C C16 -0.0659(3) 0.21819(12) 0.59759(14) 0.0262(4) Uani d . 1 1 A .
H H16A -0.0041 0.1691 0.6200 0.031 Uiso calc R 1 1 . .
H H16B -0.1835 0.2062 0.5524 0.031 Uiso calc R 1 1 . .
C C17 -0.1550(4) 0.26321(14) 0.68556(17) 0.0355(5) Uani d D 1 1 . .
H H17A -0.0353 0.2846 0.7222 0.043 Uiso d R 1 1 A .
H H17B -0.2138 0.3120 0.6628 0.043 Uiso d PR 0.771(12) 1 A 1
H H17C -0.2384 0.3065 0.6610 0.043 Uiso d PR 0.229(12) 1 A 2
C C18A -0.3256(9) 0.2211(3) 0.7408(5) 0.0243(12) Uani d PD 0.771(12) 1 A 1
C C19A -0.5160(5) 0.2548(3) 0.7573(2) 0.0322(9) Uani d PD 0.771(12) 1 A 1
H H19A -0.6209 0.2279 0.7916 0.038(9) Uiso calc PR 0.771(12) 1 A 1
H H19B -0.5436 0.3051 0.7345 0.051(11) Uiso calc PR 0.771(12) 1 A 1
C C20A -0.2778(9) 0.1407(2) 0.7766(3) 0.0546(17) Uani d PD 0.771(12) 1 A 1
H H20A -0.3932 0.1230 0.8168 0.082 Uiso calc PR 0.771(12) 1 A 1
H H20B -0.1454 0.1410 0.8141 0.082 Uiso calc PR 0.771(12) 1 A 1
H H20C -0.2637 0.1060 0.7219 0.082 Uiso calc PR 0.771(12) 1 A 1
C C18B -0.289(2) 0.2169(14) 0.7528(18) 0.036(7) Uiso d PD 0.229(12) 1 A 2
C C19B -0.500(2) 0.2237(11) 0.7641(10) 0.035(4) Uiso d PD 0.229(12) 1 A 2
H H19C -0.5694 0.1940 0.8110 0.043 Uiso calc PR 0.229(12) 1 A 2
H H19D -0.5794 0.2582 0.7250 0.043 Uiso calc PR 0.229(12) 1 A 2
C C20B -0.162(2) 0.1622(9) 0.8146(11) 0.052(4) Uiso d PD 0.229(12) 1 A 2
H H20D -0.2429 0.1489 0.8714 0.078 Uiso calc PR 0.229(12) 1 A 2
H H20E -0.0289 0.1866 0.8343 0.078 Uiso calc PR 0.229(12) 1 A 2
H H20F -0.1321 0.1156 0.7781 0.078 Uiso calc PR 0.229(12) 1 A 2
C C21 0.2596(3) 0.25027(11) 0.21211(14) 0.0206(4) Uani d . 1 1 . .
H H21A 0.2787 0.2968 0.1727 0.025 Uiso calc R 1 1 . .
H H21B 0.4020 0.2307 0.2296 0.025 Uiso calc R 1 1 . .
C C22 0.1440(3) 0.18912(12) 0.15065(14) 0.0223(4) Uani d . 1 1 . .
H H22A -0.0018 0.1809 0.1619 0.027 Uiso calc R 1 1 . .
C C23 0.2358(3) 0.14645(12) 0.08194(13) 0.0230(4) Uani d . 1 1 . .
C C24 0.4683(3) 0.15337(14) 0.05475(15) 0.0299(5) Uani d . 1 1 . .
H H24A 0.5413 0.1878 0.0997 0.045 Uiso calc R 1 1 . .
H H24B 0.4776 0.1740 -0.0102 0.045 Uiso calc R 1 1 . .
H H24C 0.5348 0.1027 0.0574 0.045 Uiso calc R 1 1 . .
C C25 0.1098(4) 0.08582(15) 0.02536(17) 0.0353(5) Uani d . 1 1 . .
H H25A -0.0395 0.0887 0.0425 0.053 Uiso calc R 1 1 . .
H H25B 0.1649 0.0348 0.0408 0.053 Uiso calc R 1 1 . .
H H25C 0.1235 0.0954 -0.0433 0.053 Uiso calc R 1 1 . .
C C26 0.3406(3) 0.14549(12) 0.50876(14) 0.0245(4) Uani d . 1 1 . .
H H26A 0.4467 0.1271 0.4640 0.037 Uiso calc R 1 1 . .
H H26B 0.2341 0.1056 0.5182 0.037 Uiso calc R 1 1 . .
H H26C 0.4093 0.1578 0.5702 0.037 Uiso calc R 1 1 . .
C C27 -0.1913(3) 0.44964(11) 0.22138(14) 0.0222(4) Uani d . 1 1 . .
C C28 -0.3061(3) 0.42365(12) 0.13087(14) 0.0239(4) Uani d . 1 1 . .
C C29 -0.5102(4) 0.45424(13) 0.11046(16) 0.0297(5) Uani d . 1 1 . .
H H29A -0.5735 0.4887 0.1539 0.036 Uiso calc R 1 1 . .
C C30 -0.6192(4) 0.43302(14) 0.02479(17) 0.0358(5) Uani d . 1 1 . .
H H30A -0.7562 0.4530 0.0116 0.043 Uiso calc R 1 1 . .
C C31 -0.5257(4) 0.38254(15) -0.04068(17) 0.0389(6) Uani d . 1 1 . .
H H31A -0.5993 0.3686 -0.0978 0.047 Uiso calc R 1 1 . .
C C32 -0.3208(4) 0.35257(14) -0.02083(16) 0.0345(5) Uani d . 1 1 . .
H H32A -0.2572 0.3186 -0.0649 0.041 Uiso calc R 1 1 . .
C C33 -0.2112(3) 0.37321(13) 0.06458(14) 0.0277(4) Uani d . 1 1 . .
H H33A -0.0740 0.3533 0.0775 0.033 Uiso calc R 1 1 . .

loop_
_atom_site_aniso_label
_atom_site_aniso_U_11
_atom_site_aniso_U_22
_atom_site_aniso_U_33
_atom_site_aniso_U_12
_atom_site_aniso_U_13
_atom_site_aniso_U_23
O1 0.0378(9) 0.0196(7) 0.0313(8) 0.0031(6) -0.0018(6) 0.0021(6)
O2 0.0342(8) 0.0176(7) 0.0269(7) -0.0002(6) 0.0027(6) -0.0030(5)
O3 0.0167(6) 0.0210(6) 0.0224(6) -0.0012(5) 0.0026(5) -0.0013(5)
O4 0.0187(7) 0.0196(6) 0.0243(6) -0.0022(5) 0.0074(5) -0.0035(5)
O5 0.0166(6) 0.0207(7) 0.0223(6) 0.0002(5) 0.0019(5) -0.0005(5)
C1 0.0195(9) 0.0175(9) 0.0204(8) -0.0018(7) 0.0036(7) -0.0037(7)
C2 0.0202(9) 0.0171(9) 0.0201(8) -0.0001(7) 0.0051(6) -0.0024(7)
C3 0.0223(10) 0.0205(9) 0.0210(9) -0.0002(7) 0.0017(7) -0.0001(7)
C4 0.0201(10) 0.0197(9) 0.0218(9) -0.0013(7) 0.0016(7) 0.0000(7)
C5 0.0205(10) 0.0164(9) 0.0209(8) -0.0004(7) 0.0019(7) -0.0020(7)
C6 0.0172(9) 0.0184(9) 0.0198(8) -0.0014(7) 0.0038(6) -0.0007(7)
C7 0.0199(10) 0.0234(9) 0.0145(8) -0.0001(7) 0.0053(7) 0.0013(7)
C8 0.0174(9) 0.0232(9) 0.0228(9) -0.0007(7) 0.0060(7) 0.0013(7)
C9 0.0186(9) 0.0210(9) 0.0244(9) -0.0015(7) 0.0092(7) 0.0007(8)
C10 0.0181(10) 0.0190(9) 0.0196(8) -0.0005(7) 0.0031(7) -0.0011(7)
C11 0.0214(10) 0.0221(9) 0.0252(9) -0.0027(8) 0.0019(7) -0.0052(8)
C12 0.0235(10) 0.0188(10) 0.0284(10) 0.0026(7) 0.0032(8) -0.0027(8)
C13 0.0316(11) 0.0196(10) 0.0243(10) 0.0016(8) 0.0016(8) 0.0009(8)
C14 0.0441(14) 0.0328(12) 0.0251(10) 0.0078(10) -0.0014(9) -0.0042(9)
C15 0.0347(12) 0.0320(12) 0.0292(11) 0.0016(9) -0.0029(8) -0.0030(9)
C16 0.0297(11) 0.0235(10) 0.0255(10) 0.0005(8) 0.0059(8) 0.0035(8)
C17 0.0407(13) 0.0322(12) 0.0339(11) -0.0022(10) 0.0106(9) -0.0004(9)
C18A 0.031(2) 0.025(2) 0.0165(18) -0.0018(15) 0.0026(18) -0.0019(11)
C19A 0.0319(18) 0.038(3) 0.0267(16) -0.0004(15) 0.0072(11) -0.0064(16)
C20A 0.087(4) 0.037(2) 0.041(2) 0.011(2) 0.033(2) 0.0124(16)
C21 0.0172(9) 0.0237(9) 0.0210(9) -0.0006(7) 0.0048(7) -0.0036(7)
C22 0.0203(10) 0.0227(9) 0.0240(9) -0.0014(7) 0.0041(7) -0.0022(8)
C23 0.0240(10) 0.0250(10) 0.0201(9) 0.0006(8) 0.0005(7) 0.0000(8)
C24 0.0273(11) 0.0349(12) 0.0277(10) 0.0016(9) 0.0058(8) -0.0083(9)
C25 0.0318(12) 0.0401(13) 0.0342(11) -0.0028(10) 0.0039(9) -0.0155(10)
C26 0.0242(10) 0.0239(10) 0.0255(9) 0.0009(8) 0.0017(7) 0.0006(8)
C27 0.0227(10) 0.0204(10) 0.0238(9) -0.0027(7) 0.0080(7) 0.0024(7)
C28 0.0262(10) 0.0213(10) 0.0243(9) -0.0018(8) 0.0029(7) 0.0065(8)
C29 0.0303(11) 0.0275(11) 0.0313(11) 0.0010(8) 0.0029(8) 0.0084(8)
C30 0.0304(12) 0.0370(12) 0.0396(12) -0.0026(10) -0.0070(9) 0.0169(10)
C31 0.0451(14) 0.0426(14) 0.0286(10) -0.0095(10) -0.0082(9) 0.0071(10)
C32 0.0458(14) 0.0330(12) 0.0248(10) -0.0021(10) 0.0010(9) 0.0008(9)
C33 0.0300(11) 0.0273(10) 0.0258(9) -0.0016(8) 0.0034(8) 0.0035(8)

loop_
_atom_type_symbol
_atom_type_description
_atom_type_scat_dispersion_real
_atom_type_scat_dispersion_imag
_atom_type_scat_source
C C 0.0181 0.0091 'International Tables Vol C Tables 4.2.6.8 and 6.1.1.4'
H H 0.0000 0.0000 'International Tables Vol C Tables 4.2.6.8 and 6.1.1.4'
O O 0.0492 0.0322 'International Tables Vol C Tables 4.2.6.8 and 6.1.1.4'

loop_
_geom_angle_atom_site_label_1
_geom_angle_atom_site_label_2
_geom_angle_atom_site_label_3
_geom_angle
C27 O1 H1O1 109.5
C10 O4 H1O4 109.5
C10 O5 C4 105.31(13)
C9 C1 C10 107.31(14)
C9 C1 C11 111.77(16)
C10 C1 C11 109.10(15)
C9 C1 C2 107.87(15)
C10 C1 C2 107.82(14)
C11 C1 C2 112.76(15)
C3 C2 C1 112.52(15)
C3 C2 H2A 109.1
C1 C2 H2A 109.1
C3 C2 H2B 109.1
C1 C2 H2B 109.1
H2A C2 H2B 107.8
C2 C3 C16 110.48(16)
C2 C3 C4 109.89(15)
C16 C3 C4 114.47(16)
C2 C3 H3A 107.2
C16 C3 H3A 107.2
C4 C3 H3A 107.2
O5 C4 C26 107.49(15)
O5 C4 C5 102.80(14)
C26 C4 C5 112.76(16)
O5 C4 C3 105.83(14)
C26 C4 C3 113.40(15)
C5 C4 C3 113.54(15)
C4 C5 C6 104.59(14)
C4 C5 H5A 110.8
C6 C5 H5A 110.8
C4 C5 H5B 110.8
C6 C5 H5B 110.8
H5A C5 H5B 108.9
C7 C6 C5 112.93(15)
C7 C6 C21 106.98(14)
C5 C6 C21 111.73(16)
C7 C6 C10 112.97(15)
C5 C6 C10 102.64(14)
C21 C6 C10 109.64(14)
O3 C7 C8 122.18(17)
O3 C7 C6 120.41(17)
C8 C7 C6 117.41(16)
C27 C8 C9 118.67(18)
C27 C8 C7 123.35(17)
C9 C8 C7 116.96(17)
O2 C9 C8 120.92(18)
O2 C9 C1 119.83(17)
C8 C9 C1 119.16(17)
O4 C10 O5 109.37(15)
O4 C10 C1 106.11(15)
O5 C10 C1 109.97(14)
O4 C10 C6 115.32(14)
O5 C10 C6 103.67(14)
C1 C10 C6 112.36(14)
C12 C11 C1 115.64(16)
C12 C11 H11A 108.4
C1 C11 H11A 108.4
C12 C11 H11B 108.4
C1 C11 H11B 108.4
H11A C11 H11B 107.4
C13 C12 C11 126.22(18)
C13 C12 H12A 116.9
C11 C12 H12A 116.9
C12 C13 C14 121.73(19)
C12 C13 C15 123.94(19)
C14 C13 C15 114.29(18)
C13 C14 H14A 109.5
C13 C14 H14B 109.5
H14A C14 H14B 109.5
C13 C14 H14C 109.5
H14A C14 H14C 109.5
H14B C14 H14C 109.5
C13 C15 H15A 109.5
C13 C15 H15B 109.5
H15A C15 H15B 109.5
C13 C15 H15C 109.5
H15A C15 H15C 109.5
H15B C15 H15C 109.5
C3 C16 C17 111.89(17)
C3 C16 H16A 109.2
C17 C16 H16A 109.2
C3 C16 H16B 109.2
C17 C16 H16B 109.2
H16A C16 H16B 107.9
C18B C17 C16 115.6(12)
C18A C17 C16 114.9(3)
C18B C17 H17A 108.5
C18A C17 H17A 117.7
C16 C17 H17A 108.3
C18B C17 H17B 116.8
C18A C17 H17B 108.4
C16 C17 H17B 108.6
H17A C17 H17B 97.1
C18B C17 H17C 108.9
C18A C17 H17C 99.7
C16 C17 H17C 108.0
H17A C17 H17C 107.2
C19A C18A C20A 121.0(3)
C19A C18A C17 120.8(4)
C20A C18A C17 118.2(4)
C18A C19A H19A 120.0
C18A C19A H19B 120.0
H19A C19A H19B 120.0
C19B C18B C20B 120.4(12)
C19B C18B C17 126.3(12)
C20B C18B C17 113.1(10)
C18B C19B H19C 120.0
C18B C19B H19D 120.0
H19C C19B H19D 120.0
C18B C20B H20D 109.5
C18B C20B H20E 109.5
H20D C20B H20E 109.5
C18B C20B H20F 109.5
H20D C20B H20F 109.5
H20E C20B H20F 109.5
C22 C21 C6 114.87(15)
C22 C21 H21A 108.6
C6 C21 H21A 108.6
C22 C21 H21B 108.6
C6 C21 H21B 108.6
H21A C21 H21B 107.5
C23 C22 C21 124.69(18)
C23 C22 H22A 117.7
C21 C22 H22A 117.7
C22 C23 C24 124.00(18)
C22 C23 C25 121.25(19)
C24 C23 C25 114.76(17)
C23 C24 H24A 109.5
C23 C24 H24B 109.5
H24A C24 H24B 109.5
C23 C24 H24C 109.5
H24A C24 H24C 109.5
H24B C24 H24C 109.5
C23 C25 H25A 109.5
C23 C25 H25B 109.5
H25A C25 H25B 109.5
C23 C25 H25C 109.5
H25A C25 H25C 109.5
H25B C25 H25C 109.5
C4 C26 H26A 109.5
C4 C26 H26B 109.5
H26A C26 H26B 109.5
C4 C26 H26C 109.5
H26A C26 H26C 109.5
H26B C26 H26C 109.5
O1 C27 C8 120.55(18)
O1 C27 C28 114.10(17)
C8 C27 C28 125.31(18)
C33 C28 C29 119.70(19)
C33 C28 C27 121.89(19)
C29 C28 C27 118.34(18)
C30 C29 C28 119.8(2)
C30 C29 H29A 120.1
C28 C29 H29A 120.1
C31 C30 C29 120.5(2)
C31 C30 H30A 119.7
C29 C30 H30A 119.7
C30 C31 C32 119.7(2)
C30 C31 H31A 120.1
C32 C31 H31A 120.1
C33 C32 C31 120.2(2)
C33 C32 H32A 119.9
C31 C32 H32A 119.9
C32 C33 C28 120.1(2)
C32 C33 H33A 120.0
C28 C33 H33A 119.9

loop_
_geom_bond_atom_site_label_1
_geom_bond_atom_site_label_2
_geom_bond_distance
O1 C27 1.298(2)
O1 H1O1 0.8200
O2 C9 1.262(2)
O3 C7 1.223(2)
O4 C10 1.389(2)
O4 H1O4 0.8200
O5 C10 1.417(2)
O5 C4 1.454(2)
C1 C9 1.511(3)
C1 C10 1.546(2)
C1 C11 1.549(2)
C1 C2 1.555(2)
C2 C3 1.536(3)
C2 H2A 0.9700
C2 H2B 0.9700
C3 C16 1.537(3)
C3 C4 1.546(3)
C3 H3A 0.9800
C4 C26 1.517(3)
C4 C5 1.544(2)
C5 C6 1.551(3)
C5 H5A 0.9700
C5 H5B 0.9700
C6 C7 1.519(3)
C6 C21 1.552(2)
C6 C10 1.566(2)
C7 C8 1.473(3)
C8 C27 1.402(3)
C8 C9 1.436(3)
C11 C12 1.510(3)
C11 H11A 0.9700
C11 H11B 0.9700
C12 C13 1.333(3)
C12 H12A 0.9300
C13 C14 1.496(3)
C13 C15 1.506(3)
C14 H14A 0.9600
C14 H14B 0.9600
C14 H14C 0.9600
C15 H15A 0.9600
C15 H15B 0.9600
C15 H15C 0.9600
C16 C17 1.541(3)
C16 H16A 0.9700
C16 H16B 0.9700
C17 C18B 1.483(11)
C17 C18A 1.497(4)
C17 H17A 0.9602
C17 H17B 0.9603
C17 H17C 0.9603
C18A C19A 1.336(6)
C18A C20A 1.488(6)
C19A H19A 0.9300
C19A H19B 0.9300
C20A H20A 0.9600
C20A H20B 0.9600
C20A H20C 0.9600
C18B C19B 1.324(12)
C18B C20B 1.479(12)
C19B H19C 0.9300
C19B H19D 0.9300
C20B H20D 0.9600
C20B H20E 0.9600
C20B H20F 0.9600
C21 C22 1.515(3)
C21 H21A 0.9700
C21 H21B 0.9700
C22 C23 1.327(3)
C22 H22A 0.9300
C23 C24 1.499(3)
C23 C25 1.505(3)
C24 H24A 0.9600
C24 H24B 0.9600
C24 H24C 0.9600
C25 H25A 0.9600
C25 H25B 0.9600
C25 H25C 0.9600
C26 H26A 0.9600
C26 H26B 0.9600
C26 H26C 0.9600
C27 C28 1.487(3)
C28 C33 1.391(3)
C28 C29 1.393(3)
C29 C30 1.392(3)
C29 H29A 0.9300
C30 C31 1.380(4)
C30 H30A 0.9300
C31 C32 1.392(4)
C31 H31A 0.9300
C32 C33 1.388(3)
C32 H32A 0.9300
C33 H33A 0.9300

loop_
_geom_hbond_atom_site_label_D
_geom_hbond_atom_site_label_H
_geom_hbond_atom_site_label_A
_geom_hbond_site_symmetry_A
_geom_hbond_distance_DH
_geom_hbond_distance_HA
_geom_hbond_distance_DA
_geom_hbond_angle_DHA
_geom_hbond_publ_flag
O1 H1O1 O2 1_555 0.82 1.70 2.4446(19) 151 y
O4 H1O4 O3 1_655 0.82 1.97 2.7499(18) 159 y
C21 H21B O3 1_655 0.97 2.48 3.283(2) 139 y
C25 H25B Cg4 2_545 0.96 2.99 3.786(3) 142 y

loop_
_geom_torsion_atom_site_label_1
_geom_torsion_atom_site_label_2
_geom_torsion_atom_site_label_3
_geom_torsion_atom_site_label_4
_geom_torsion
C9 C1 C2 C3 160.42(15)
C10 C1 C2 C3 44.83(19)
C11 C1 C2 C3 -75.68(19)
C1 C2 C3 C16 -175.28(15)
C1 C2 C3 C4 -48.0(2)
C10 O5 C4 C26 163.91(14)
C10 O5 C4 C5 44.74(17)
C10 O5 C4 C3 -74.61(16)
C2 C3 C4 O5 61.30(18)
C16 C3 C4 O5 -173.72(15)
C2 C3 C4 C26 178.88(16)
C16 C3 C4 C26 -56.1(2)
C2 C3 C4 C5 -50.7(2)
C16 C3 C4 C5 74.3(2)
O5 C4 C5 C6 -25.42(17)
C26 C4 C5 C6 -140.85(15)
C3 C4 C5 C6 88.42(18)
C4 C5 C6 C7 -122.38(16)
C4 C5 C6 C21 116.96(16)
C4 C5 C6 C10 -0.44(18)
C5 C6 C7 O3 -44.1(2)
C21 C6 C7 O3 79.2(2)
C10 C6 C7 O3 -160.05(15)
C5 C6 C7 C8 135.35(16)
C21 C6 C7 C8 -101.31(18)
C10 C6 C7 C8 19.4(2)
O3 C7 C8 C27 -28.6(3)
C6 C7 C8 C27 151.94(17)
O3 C7 C8 C9 139.71(18)
C6 C7 C8 C9 -39.8(2)
C27 C8 C9 O2 -1.0(3)
C7 C8 C9 O2 -169.84(17)
C27 C8 C9 C1 175.66(16)
C7 C8 C9 C1 6.8(2)
C10 C1 C9 O2 -141.69(17)
C11 C1 C9 O2 -22.1(2)
C2 C1 C9 O2 102.38(19)
C10 C1 C9 C8 41.6(2)
C11 C1 C9 C8 161.21(16)
C2 C1 C9 C8 -74.29(19)
C4 O5 C10 O4 -168.82(14)
C4 O5 C10 C1 75.03(16)
C4 O5 C10 C6 -45.31(16)
C9 C1 C10 O4 67.41(17)
C11 C1 C10 O4 -53.85(18)
C2 C1 C10 O4 -176.63(14)
C9 C1 C10 O5 -174.40(15)
C11 C1 C10 O5 64.34(18)
C2 C1 C10 O5 -58.44(18)
C9 C1 C10 C6 -59.47(19)
C11 C1 C10 C6 179.27(15)
C2 C1 C10 C6 56.49(19)
C7 C6 C10 O4 -91.58(18)
C5 C6 C10 O4 146.50(15)
C21 C6 C10 O4 27.6(2)
C7 C6 C10 O5 148.89(14)
C5 C6 C10 O5 26.98(17)
C21 C6 C10 O5 -91.90(17)
C7 C6 C10 C1 30.2(2)
C5 C6 C10 C1 -91.72(17)
C21 C6 C10 C1 149.40(16)
C9 C1 C11 C12 78.7(2)
C10 C1 C11 C12 -162.80(16)
C2 C1 C11 C12 -43.0(2)
C1 C11 C12 C13 153.3(2)
C11 C12 C13 C14 179.2(2)
C11 C12 C13 C15 2.0(3)
C2 C3 C16 C17 -66.0(2)
C4 C3 C16 C17 169.32(16)
C3 C16 C17 C18B -168.3(8)
C3 C16 C17 C18A 179.6(3)
C18B C17 C18A C19A 137(8)
C16 C17 C18A C19A -126.4(5)
C18B C17 C18A C20A -43(7)
C16 C17 C18A C20A 53.4(6)
C18A C17 C18B C19B -21(5)
C16 C17 C18B C19B -110(3)
C18A C17 C18B C20B 163(9)
C16 C17 C18B C20B 74(2)
C7 C6 C21 C22 -67.3(2)
C5 C6 C21 C22 56.8(2)
C10 C6 C21 C22 169.87(15)
C6 C21 C22 C23 -161.87(19)
C21 C22 C23 C24 -0.6(3)
C21 C22 C23 C25 178.91(19)
C9 C8 C27 O1 -0.3(3)
C7 C8 C27 O1 167.77(18)
C9 C8 C27 C28 177.48(17)
C7 C8 C27 C28 -14.4(3)
O1 C27 C28 C33 137.03(19)
C8 C27 C28 C33 -40.9(3)
O1 C27 C28 C29 -39.7(3)
C8 C27 C28 C29 142.3(2)
C33 C28 C29 C30 1.2(3)
C27 C28 C29 C30 177.98(19)
C28 C29 C30 C31 -0.7(3)
C29 C30 C31 C32 0.1(3)
C30 C31 C32 C33 0.1(4)
C31 C32 C33 C28 0.3(3)
C29 C28 C33 C32 -1.0(3)
C27 C28 C33 C32 -177.67(19)
